data_4513597
loop_
_publ_author_name
'Dobrzycki, Lukasz'
'Taraszewska, Paulina'
'Boese, Roland'
'Cyra\'nski, Micha\/l K.'

_publ_section_title
;
 Pyrrolidine and Its Hydrates in the Solid State
;
_journal_issue 10
_journal_name_full 'Crystal Growth &amp; Design'
_journal_page_first 4804
_journal_paper_doi 10.1021/acs.cgd.5b00527
_journal_volume 15
_journal_year 2015
_chemical_formula_sum 'C8 H20 N2 O'
_chemical_formula_weight 160.26
_chemical_name_common 'Pyrrolidine hemihydrate at 190K'
_chemical_name_systematic
; 
 Pyrrolidine hemihydrate at 190K 
;
_space_group_IT_number 14
_symmetry_cell_setting monoclinic
_symmetry_space_group_name_Hall '-P 2ybc'
_symmetry_space_group_name_H-M 'P 1 21/c 1'
_atom_sites_solution_hydrogens geom
_atom_sites_solution_primary direct
_atom_sites_solution_secondary difmap
_cell_angle_alpha 90.00
_cell_angle_beta 98.0980(10)
_cell_angle_gamma 90.00
_cell_formula_units_Z 8
_cell_length_a 19.2938(10)
_cell_length_b 12.3590(6)
_cell_length_c 8.6638(4)
_cell_measurement_reflns_used 7270
_cell_measurement_temperature 190(2)
_cell_measurement_theta_max 24.868
_cell_measurement_theta_min 3.200
_cell_volume 2045.30(17)
_computing_cell_refinement 'SAINT V8.27B (Bruker AXS Inc., 2012)'
_computing_data_collection 'APEX2 v2013.2-0 (Bruker AXS Inc., 2012)'
_computing_data_reduction 'SAINT V8.27B (Bruker AXS Inc., 2012)'
_computing_molecular_graphics 'Diamond 2.1 (Branderburg & Putz, 2012)'
_computing_publication_material 'APEX2 v2013.2-0 (Bruker AXS Inc., 2012)'
_computing_structure_refinement 'SHELXL-97 (Sheldrick, 2008)'
_computing_structure_solution 'SHELXS-97 (Sheldrick, 2008)'
_diffrn_ambient_temperature 190(2)
_diffrn_detector_area_resol_mean 10.4167
_diffrn_measured_fraction_theta_full 0.918
_diffrn_measured_fraction_theta_max 0.918
_diffrn_measurement_device_type 'Bruker D8 Venture CMOS area-detector'
_diffrn_measurement_method 'phi scan'
_diffrn_radiation_monochromator 'Bruker Triumph'
_diffrn_radiation_source 'fine-focus sealed tube'
_diffrn_radiation_type MoK\a
_diffrn_radiation_wavelength 0.71073
_diffrn_reflns_av_R_equivalents 0.0480
_diffrn_reflns_av_sigmaI/netI 0.0278
_diffrn_reflns_limit_h_max 21
_diffrn_reflns_limit_h_min -21
_diffrn_reflns_limit_k_max 14
_diffrn_reflns_limit_k_min -14
_diffrn_reflns_limit_l_max 9
_diffrn_reflns_limit_l_min -9
_diffrn_reflns_number 24068
_diffrn_reflns_theta_full 25.05
_diffrn_reflns_theta_max 25.05
_diffrn_reflns_theta_min 2.89
_exptl_absorpt_coefficient_mu 0.069
_exptl_absorpt_correction_T_max 0.9796
_exptl_absorpt_correction_T_min 0.9598
_exptl_absorpt_correction_type multi-scan
_exptl_absorpt_process_details
;
SADABS V2012/1 (Bruker AXS Inc.) 
;
_exptl_crystal_colour colourless
_exptl_crystal_density_diffrn 1.041
_exptl_crystal_density_method 'not measured'
_exptl_crystal_description cylindical
_exptl_crystal_F_000 720
_exptl_crystal_size_max 0.30
_exptl_crystal_size_mid 0.30
_exptl_crystal_size_min 0.30
_refine_diff_density_max 0.341
_refine_diff_density_min -0.223
_refine_diff_density_rms 0.048
_refine_ls_extinction_method none
_refine_ls_goodness_of_fit_ref 1.073
_refine_ls_hydrogen_treatment mixed
_refine_ls_matrix_type full
_refine_ls_number_parameters 223
_refine_ls_number_reflns 3326
_refine_ls_number_restraints 8
_refine_ls_restrained_S_all 1.077
_refine_ls_R_factor_all 0.0879
_refine_ls_R_factor_gt 0.0642
_refine_ls_shift/su_max 0.000
_refine_ls_shift/su_mean 0.000
_refine_ls_structure_factor_coef Fsqd
_refine_ls_weighting_details 'calc w=1/[\s^2^(Fo^2^)+(0.0801P)^2^+1.2982P] where P=(Fo^2^+2Fc^2^)/3'
_refine_ls_weighting_scheme calc
_refine_ls_wR_factor_gt 0.1659
_refine_ls_wR_factor_ref 0.1896
_reflns_number_gt 2454
_reflns_number_total 3326
_reflns_threshold_expression >2sigma(I)
_cod_data_source_file cg5b00527_si_001.cif
_cod_data_source_block Pyrrolidine_hemihydrate_190K
_cod_depositor_comments
;
The following automatic conversions were performed:

'_symmetry_cell_setting' value 'Monoclinic' changed to 'monoclinic'
according to
/usr/data/users/saulius/crontab/automatic-downloads/rss-feeds/ACS/lib/dictionaries/cif_core.dic
dictionary named 'cif_core.dic' version 2.4.2 from 2011-04-26.

Automatic conversion script
Id: cif_fix_values 3271 2015-04-21 07:52:19Z andrius 

 Adding full bibliography for 4513593--4513603.cif.
;
_cod_original_sg_symbol_H-M P21/c
_cod_database_code 4513597

loop_
_symmetry_equiv_pos_as_xyz
'x, y, z'
'-x, y+1/2, -z+1/2'
'-x, -y, -z'
'x, -y-1/2, z-1/2'

loop_
_atom_site_label
_atom_site_type_symbol
_atom_site_fract_x
_atom_site_fract_y
_atom_site_fract_z
_atom_site_U_iso_or_equiv
_atom_site_adp_type
_atom_site_occupancy
_atom_site_symmetry_multiplicity
_atom_site_calc_flag
_atom_site_refinement_flags
O1 O 0.02582(9) 0.63390(14) 0.7055(2) 0.0475(5) Uani 1 1 d D
H1OA H 0.0499(15) 0.583(2) 0.665(3) 0.071 Uiso 1 1 d D
H1OB H 0.0371(15) 0.694(2) 0.659(3) 0.071 Uiso 1 1 d D
O2 O 0.48816(9) 0.36847(14) 0.30314(19) 0.0456(5) Uani 1 1 d D
H2OA H 0.4740(15) 0.311(2) 0.357(3) 0.068 Uiso 1 1 d D
H2OB H 0.4598(14) 0.421(2) 0.328(3) 0.068 Uiso 1 1 d D
N1 N 0.08646(11) 0.44619(17) 0.5765(3) 0.0471(5) Uani 1 1 d D
H1N H 0.0657(15) 0.434(2) 0.480(3) 0.071 Uiso 1 1 d D
C2 C 0.06586(15) 0.35762(19) 0.6707(3) 0.0515(7) Uani 1 1 d .
H2A H 0.0154 0.3416 0.6425 0.062 Uiso 1 1 calc R
H2B H 0.0748 0.3766 0.7828 0.062 Uiso 1 1 calc R
C3 C 0.10898(18) 0.2617(2) 0.6381(4) 0.0749(9) Uani 1 1 d .
H3A H 0.0858 0.2204 0.5473 0.090 Uiso 1 1 calc R
H3B H 0.1169 0.2130 0.7296 0.090 Uiso 1 1 calc R
C4 C 0.17672(18) 0.3100(3) 0.6041(5) 0.0865(11) Uani 1 1 d .
H4A H 0.1919 0.2753 0.5115 0.104 Uiso 1 1 calc R
H4B H 0.2139 0.3004 0.6941 0.104 Uiso 1 1 calc R
C5 C 0.16156(14) 0.4312(3) 0.5734(4) 0.0650(8) Uani 1 1 d .
H5A H 0.1891 0.4759 0.6548 0.078 Uiso 1 1 calc R
H5B H 0.1740 0.4525 0.4706 0.078 Uiso 1 1 calc R
N6 N 0.07602(10) 0.82432(16) 0.5580(2) 0.0425(5) Uani 1 1 d D
H6N H 0.0524(14) 0.841(2) 0.466(3) 0.064 Uiso 1 1 d D
C7 C 0.14511(13) 0.7832(2) 0.5344(3) 0.0511(7) Uani 1 1 d .
H7A H 0.1406 0.7343 0.4430 0.061 Uiso 1 1 calc R
H7B H 0.1664 0.7421 0.6272 0.061 Uiso 1 1 calc R
C8 C 0.19050(14) 0.8795(2) 0.5077(4) 0.0578(7) Uani 1 1 d .
H8A H 0.1913 0.8911 0.3950 0.069 Uiso 1 1 calc R
H8B H 0.2391 0.8686 0.5598 0.069 Uiso 1 1 calc R
C9 C 0.15662(14) 0.9748(2) 0.5787(3) 0.0545(7) Uani 1 1 d .
H9A H 0.1428 1.0312 0.4992 0.065 Uiso 1 1 calc R
H9B H 0.1892 1.0070 0.6650 0.065 Uiso 1 1 calc R
C10 C 0.09199(13) 0.92747(19) 0.6394(3) 0.0465(6) Uani 1 1 d .
H10A H 0.1018 0.9155 0.7534 0.056 Uiso 1 1 calc R
H10B H 0.0518 0.9777 0.6177 0.056 Uiso 1 1 calc R
N11 N 0.43939(11) 0.18444(16) 0.4542(2) 0.0457(5) Uani 1 1 d D
H11N H 0.4636(14) 0.169(2) 0.545(3) 0.069 Uiso 1 1 d D
C12 C 0.43710(17) 0.0895(2) 0.3551(3) 0.0605(8) Uani 1 1 d .
H12A H 0.4815 0.0484 0.3766 0.073 Uiso 1 1 calc R
H12B H 0.4298 0.1107 0.2438 0.073 Uiso 1 1 calc R
C13 C 0.3760(3) 0.0213(3) 0.3935(4) 0.0999(14) Uani 1 1 d .
H13A H 0.3492 -0.0087 0.2972 0.120 Uiso 1 1 calc R
H13B H 0.3930 -0.0393 0.4634 0.120 Uiso 1 1 calc R
C14 C 0.33150(19) 0.0961(3) 0.4722(5) 0.0948(12) Uani 1 1 d .
H14A H 0.3290 0.0719 0.5803 0.114 Uiso 1 1 calc R
H14B H 0.2834 0.0992 0.4147 0.114 Uiso 1 1 calc R
C15 C 0.36646(16) 0.2046(2) 0.4719(4) 0.0637(8) Uani 1 1 d .
H15A H 0.3436 0.2493 0.3845 0.076 Uiso 1 1 calc R
H15B H 0.3635 0.2432 0.5708 0.076 Uiso 1 1 calc R
N16 N 0.40740(11) 0.54495(17) 0.4132(3) 0.0521(6) Uani 1 1 d D
H16N H 0.4320(15) 0.560(3) 0.503(3) 0.078 Uiso 1 1 d D
C17 C 0.33597(13) 0.5182(2) 0.4365(3) 0.0512(7) Uani 1 1 d .
H17A H 0.3363 0.4723 0.5303 0.061 Uiso 1 1 calc R
H17B H 0.3120 0.4783 0.3452 0.061 Uiso 1 1 calc R
C18 C 0.29850(16) 0.6247(2) 0.4570(4) 0.0621(8) Uani 1 1 d .
H18A H 0.2505 0.6238 0.3987 0.075 Uiso 1 1 calc R
H18B H 0.2956 0.6386 0.5685 0.075 Uiso 1 1 calc R
C19 C 0.34282(17) 0.7094(2) 0.3922(4) 0.0660(8) Uani 1 1 d .
H19A H 0.3636 0.7594 0.4754 0.079 Uiso 1 1 calc R
H19B H 0.3145 0.7519 0.3093 0.079 Uiso 1 1 calc R
C20 C 0.39956(16) 0.6463(2) 0.3265(3) 0.0613(8) Uani 1 1 d .
H20A H 0.3857 0.6322 0.2139 0.074 Uiso 1 1 calc R
H20B H 0.4441 0.6873 0.3405 0.074 Uiso 1 1 calc R

loop_
_atom_site_aniso_label
_atom_site_aniso_U_11
_atom_site_aniso_U_22
_atom_site_aniso_U_33
_atom_site_aniso_U_23
_atom_site_aniso_U_13
_atom_site_aniso_U_12
O1 0.0591(11) 0.0399(10) 0.0436(10) 0.0010(7) 0.0079(8) 0.0011(8)
O2 0.0587(11) 0.0384(9) 0.0417(10) 0.0033(7) 0.0136(8) 0.0003(8)
N1 0.0493(12) 0.0439(12) 0.0472(13) 0.0025(9) 0.0040(9) -0.0007(9)
C2 0.0667(17) 0.0452(15) 0.0449(16) -0.0035(11) 0.0157(12) -0.0037(12)
C3 0.097(2) 0.0523(18) 0.078(2) 0.0062(15) 0.0202(18) 0.0118(17)
C4 0.064(2) 0.088(3) 0.103(3) -0.011(2) -0.0033(18) 0.0289(18)
C5 0.0513(16) 0.077(2) 0.067(2) 0.0003(15) 0.0081(13) -0.0111(14)
N6 0.0463(12) 0.0362(11) 0.0442(12) -0.0009(9) 0.0033(9) 0.0011(9)
C7 0.0582(16) 0.0408(14) 0.0565(17) -0.0055(11) 0.0159(12) 0.0071(12)
C8 0.0548(16) 0.0551(16) 0.0663(19) -0.0022(13) 0.0186(13) -0.0018(13)
C9 0.0600(16) 0.0402(14) 0.0630(18) 0.0017(12) 0.0077(13) -0.0045(12)
C10 0.0547(15) 0.0372(13) 0.0478(15) -0.0022(11) 0.0083(11) 0.0048(11)
N11 0.0587(13) 0.0379(11) 0.0391(12) 0.0030(9) 0.0020(9) -0.0088(9)
C12 0.098(2) 0.0394(14) 0.0465(17) 0.0040(11) 0.0204(14) 0.0066(14)
C13 0.180(4) 0.057(2) 0.064(2) -0.0064(16) 0.021(2) -0.059(2)
C14 0.071(2) 0.093(3) 0.118(3) 0.030(2) 0.007(2) -0.027(2)
C15 0.076(2) 0.0527(17) 0.065(2) 0.0030(14) 0.0215(15) 0.0046(14)
N16 0.0508(13) 0.0460(12) 0.0562(15) -0.0084(10) -0.0041(10) 0.0067(10)
C17 0.0593(16) 0.0388(14) 0.0549(17) -0.0009(11) 0.0058(12) 0.0009(11)
C18 0.0672(18) 0.0534(17) 0.068(2) -0.0038(14) 0.0158(14) 0.0112(14)
C19 0.095(2) 0.0389(15) 0.064(2) -0.0020(13) 0.0111(16) 0.0106(14)
C20 0.0770(19) 0.0505(16) 0.0598(19) -0.0065(13) 0.0210(14) -0.0126(14)

loop_
_atom_type_symbol
_atom_type_description
_atom_type_scat_dispersion_real
_atom_type_scat_dispersion_imag
_atom_type_scat_source
C C 0.0033 0.0000 'International Tables Vol C Tables 4.2.6.8 and 6.1.1.4'
H H 0.0000 0.0000 'International Tables Vol C Tables 4.2.6.8 and 6.1.1.4'
N N 0.0061 0.0000 'International Tables Vol C Tables 4.2.6.8 and 6.1.1.4'
O O 0.0106 0.0000 'International Tables Vol C Tables 4.2.6.8 and 6.1.1.4'

loop_
_geom_angle_atom_site_label_1
_geom_angle_atom_site_label_2
_geom_angle_atom_site_label_3
_geom_angle
H1OA O1 H1OB 104(3)
H2OA O2 H2OB 102(3)
C2 N1 C5 105.4(2)
C2 N1 H1N 106(2)
C5 N1 H1N 106.0(19)
N1 C2 C3 106.7(2)
N1 C2 H2A 110.4
C3 C2 H2A 110.4
N1 C2 H2B 110.4
C3 C2 H2B 110.4
H2A C2 H2B 108.6
C2 C3 C4 104.1(3)
C2 C3 H3A 110.9
C4 C3 H3A 110.9
C2 C3 H3B 110.9
C4 C3 H3B 110.9
H3A C3 H3B 108.9
C3 C4 C5 105.7(2)
C3 C4 H4A 110.6
C5 C4 H4A 110.6
C3 C4 H4B 110.6
C5 C4 H4B 110.6
H4A C4 H4B 108.7
N1 C5 C4 106.5(2)
N1 C5 H5A 110.4
C4 C5 H5A 110.4
N1 C5 H5B 110.4
C4 C5 H5B 110.4
H5A C5 H5B 108.6
C7 N6 C10 103.56(19)
C7 N6 H6N 108.5(19)
C10 N6 H6N 106.3(19)
N6 C7 C8 107.8(2)
N6 C7 H7A 110.2
C8 C7 H7A 110.2
N6 C7 H7B 110.2
C8 C7 H7B 110.2
H7A C7 H7B 108.5
C7 C8 C9 104.9(2)
C7 C8 H8A 110.8
C9 C8 H8A 110.8
C7 C8 H8B 110.8
C9 C8 H8B 110.8
H8A C8 H8B 108.8
C8 C9 C10 105.0(2)
C8 C9 H9A 110.7
C10 C9 H9A 110.7
C8 C9 H9B 110.7
C10 C9 H9B 110.7
H9A C9 H9B 108.8
N6 C10 C9 107.0(2)
N6 C10 H10A 110.3
C9 C10 H10A 110.3
N6 C10 H10B 110.3
C9 C10 H10B 110.3
H10A C10 H10B 108.6
C12 N11 C15 104.5(2)
C12 N11 H11N 109(2)
C15 N11 H11N 110(2)
N11 C12 C13 106.1(2)
N11 C12 H12A 110.5
C13 C12 H12A 110.5
N11 C12 H12B 110.5
C13 C12 H12B 110.5
H12A C12 H12B 108.7
C14 C13 C12 105.7(2)
C14 C13 H13A 110.6
C12 C13 H13A 110.6
C14 C13 H13B 110.6
C12 C13 H13B 110.6
H13A C13 H13B 108.7
C13 C14 C15 105.4(3)
C13 C14 H14A 110.7
C15 C14 H14A 110.7
C13 C14 H14B 110.7
C15 C14 H14B 110.7
H14A C14 H14B 108.8
N11 C15 C14 106.7(2)
N11 C15 H15A 110.4
C14 C15 H15A 110.4
N11 C15 H15B 110.4
C14 C15 H15B 110.4
H15A C15 H15B 108.6
C20 N16 C17 103.6(2)
C20 N16 H16N 106(2)
C17 N16 H16N 109(2)
N16 C17 C18 107.0(2)
N16 C17 H17A 110.3
C18 C17 H17A 110.3
N16 C17 H17B 110.3
C18 C17 H17B 110.3
H17A C17 H17B 108.6
C19 C18 C17 104.7(2)
C19 C18 H18A 110.8
C17 C18 H18A 110.8
C19 C18 H18B 110.8
C17 C18 H18B 110.8
H18A C18 H18B 108.9
C18 C19 C20 105.0(2)
C18 C19 H19A 110.7
C20 C19 H19A 110.7
C18 C19 H19B 110.7
C20 C19 H19B 110.7
H19A C19 H19B 108.8
N16 C20 C19 106.0(2)
N16 C20 H20A 110.5
C19 C20 H20A 110.5
N16 C20 H20B 110.5
C19 C20 H20B 110.5
H20A C20 H20B 108.7

loop_
_geom_bond_atom_site_label_1
_geom_bond_atom_site_label_2
_geom_bond_distance
O1 H1OA 0.89(2)
O1 H1OB 0.89(2)
O2 H2OA 0.92(2)
O2 H2OB 0.89(2)
N1 C2 1.454(3)
N1 C5 1.465(3)
N1 H1N 0.89(2)
C2 C3 1.498(4)
C2 H2A 0.9900
C2 H2B 0.9900
C3 C4 1.503(5)
C3 H3A 0.9900
C3 H3B 0.9900
C4 C5 1.542(5)
C4 H4A 0.9900
C4 H4B 0.9900
C5 H5A 0.9900
C5 H5B 0.9900
N6 C7 1.468(3)
N6 C10 1.468(3)
N6 H6N 0.88(2)
C7 C8 1.514(4)
C7 H7A 0.9900
C7 H7B 0.9900
C8 C9 1.519(4)
C8 H8A 0.9900
C8 H8B 0.9900
C9 C10 1.536(3)
C9 H9A 0.9900
C9 H9B 0.9900
C10 H10A 0.9900
C10 H10B 0.9900
N11 C12 1.451(3)
N11 C15 1.458(3)
N11 H11N 0.88(2)
C12 C13 1.523(4)
C12 H12A 0.9900
C12 H12B 0.9900
C13 C14 1.490(5)
C13 H13A 0.9900
C13 H13B 0.9900
C14 C15 1.501(4)
C14 H14A 0.9900
C14 H14B 0.9900
C15 H15A 0.9900
C15 H15B 0.9900
N16 C20 1.458(4)
N16 C17 1.459(3)
N16 H16N 0.87(2)
C17 C18 1.524(3)
C17 H17A 0.9900
C17 H17B 0.9900
C18 C19 1.509(4)
C18 H18A 0.9900
C18 H18B 0.9900
C19 C20 1.519(4)
C19 H19A 0.9900
C19 H19B 0.9900
C20 H20A 0.9900
C20 H20B 0.9900

loop_
_geom_hbond_atom_site_label_D
_geom_hbond_atom_site_label_H
_geom_hbond_atom_site_label_A
_geom_hbond_distance_DH
_geom_hbond_distance_HA
_geom_hbond_distance_DA
_geom_hbond_angle_DHA
_geom_hbond_site_symmetry_A
O1 H1OA N1 0.89(2) 2.02(2) 2.893(3) 168(3) .
O1 H1OB N6 0.89(2) 2.03(2) 2.908(3) 172(3) .
O2 H2OA N11 0.92(2) 1.93(2) 2.849(3) 175(3) .
O2 H2OB N16 0.89(2) 2.03(2) 2.918(3) 171(3) .
N1 H1N O1 0.89(2) 2.36(2) 3.186(3) 153(3) 3_566
N6 H6N O1 0.88(2) 2.27(2) 3.114(3) 161(3) 4_575
N11 H11N O2 0.88(2) 2.27(2) 3.107(3) 160(3) 4_566
N16 H16N O2 0.87(2) 2.29(2) 3.138(3) 164(3) 3_666

loop_
_geom_torsion_atom_site_label_1
_geom_torsion_atom_site_label_2
_geom_torsion_atom_site_label_3
_geom_torsion_atom_site_label_4
_geom_torsion
C5 N1 C2 C3 -35.0(3)
N1 C2 C3 C4 31.4(3)
C2 C3 C4 C5 -15.6(4)
C2 N1 C5 C4 24.3(3)
C3 C4 C5 N1 -4.9(4)
C10 N6 C7 C8 -34.0(3)
N6 C7 C8 C9 21.8(3)
C7 C8 C9 C10 -1.2(3)
C7 N6 C10 C9 32.8(3)
C8 C9 C10 N6 -19.5(3)
C15 N11 C12 C13 -32.3(3)
N11 C12 C13 C14 18.7(4)
C12 C13 C14 C15 1.9(4)
C12 N11 C15 C14 33.8(3)
C13 C14 C15 N11 -21.9(4)
C20 N16 C17 C18 -34.3(3)
N16 C17 C18 C19 18.2(3)
C17 C18 C19 C20 4.5(3)
C17 N16 C20 C19 37.1(3)
C18 C19 C20 N16 -25.7(3)
